data_7700336
loop_
_publ_author_name
'Rad-Yousefnia, Negar'
'Shaabani, Behrouz'
'Korabik, Maria'
'Weselski, Marek'
'Zahedi, Mansoureh'
'Englert, Ulli'
'Bikas, Rahman'
'Szeliga, Daria'
'Otr\;eba, Marta'
'Lis, Tadeusz'

_publ_section_title
;
 Magnetic dimensionality and the crystal structure of two copper(ii)
 coordination polymers containing Cu<sub>6</sub> and Cu<sub>2</sub>
 building units.
;
_journal_issue 30
_journal_name_full 'Dalton transactions (Cambridge, England : 2003)'
_journal_page_first 11421
_journal_page_last 11432
_journal_paper_doi 10.1039/c9dt01728c
_journal_volume 48
_journal_year 2019
_chemical_formula_moiety 'C14 H24 Cu2 Fe N10 O2, H2 O'
_chemical_formula_sum 'C14 H26 Cu2 Fe N10 O3'
_chemical_formula_weight 565.38
_space_group_crystal_system monoclinic
_space_group_IT_number 12
_space_group_name_Hall '-C 2y'
_space_group_name_H-M_alt 'C 1 2/m 1'
_symmetry_space_group_name_Hall '-C 2y'
_symmetry_space_group_name_H-M 'C 1 2/m 1'
_atom_sites_solution_hydrogens mixed
_audit_creation_method SHELXL-2017/1
_audit_update_record
;
2019-04-13 deposited with the CCDC.    2019-06-24 downloaded from the CCDC.
;
_cell_angle_alpha 90
_cell_angle_beta 113.125(10)
_cell_angle_gamma 90
_cell_formula_units_Z 2
_cell_length_a 10.895(8)
_cell_length_b 9.354(7)
_cell_length_c 11.045(9)
_cell_measurement_reflns_used 2275
_cell_measurement_temperature 100(2)
_cell_measurement_theta_max 26.17
_cell_measurement_theta_min 2.98
_cell_volume 1035.2(14)
_computing_cell_refinement 'SAINT (Bruker, 2009)'
_computing_data_collection 'SMART (Bruker, 2002)'
_computing_data_reduction 'SAINT (Bruker, 2009)'
_computing_molecular_graphics 'PLATON (Spek, 2009)'
_computing_publication_material 'SHELXL-2018/3 (Sheldrick, 2018)'
_computing_structure_refinement 'SHELXL-2018/3 (Sheldrick, 2018)'
_computing_structure_solution 'SHELXL-2018/3 (Sheldrick, 2018)'
_diffrn_ambient_temperature 100(2)
_diffrn_measured_fraction_theta_full 0.999
_diffrn_measured_fraction_theta_max 0.996
_diffrn_measurement_device_type 'Bruker D8 gonimeter with APEX CCD detector'
_diffrn_measurement_method '\w scans'
_diffrn_radiation_monochromator 'multilayer optics'
_diffrn_radiation_source 'Incoatec microsource'
_diffrn_radiation_type MoK\a
_diffrn_radiation_wavelength 0.71073
_diffrn_reflns_av_R_equivalents 0.0857
_diffrn_reflns_av_unetI/netI 0.0653
_diffrn_reflns_Laue_measured_fraction_full 0.999
_diffrn_reflns_Laue_measured_fraction_max 0.996
_diffrn_reflns_limit_h_max 13
_diffrn_reflns_limit_h_min -13
_diffrn_reflns_limit_k_max 11
_diffrn_reflns_limit_k_min -11
_diffrn_reflns_limit_l_max 13
_diffrn_reflns_limit_l_min -13
_diffrn_reflns_number 5590
_diffrn_reflns_point_group_measured_fraction_full 0.999
_diffrn_reflns_point_group_measured_fraction_max 0.996
_diffrn_reflns_theta_full 25.242
_diffrn_reflns_theta_max 26.341
_diffrn_reflns_theta_min 2.979
_exptl_absorpt_coefficient_mu 2.767
_exptl_absorpt_correction_T_max 1.000
_exptl_absorpt_correction_T_min 0.513
_exptl_absorpt_correction_type multi-scan
_exptl_absorpt_process_details 'SADABS (Bruker, 2014)'
_exptl_crystal_colour black
_exptl_crystal_density_diffrn 1.814
_exptl_crystal_description plate
_exptl_crystal_F_000 576
_exptl_crystal_size_max 0.420
_exptl_crystal_size_mid 0.380
_exptl_crystal_size_min 0.030
_refine_diff_density_max 0.956
_refine_diff_density_min -1.000
_refine_diff_density_rms 0.191
_refine_ls_extinction_method none
_refine_ls_goodness_of_fit_ref 1.117
_refine_ls_hydrogen_treatment constr
_refine_ls_matrix_type full
_refine_ls_number_parameters 101
_refine_ls_number_reflns 1114
_refine_ls_number_restraints 24
_refine_ls_restrained_S_all 1.120
_refine_ls_R_factor_all 0.0851
_refine_ls_R_factor_gt 0.0636
_refine_ls_shift/su_max 0.000
_refine_ls_shift/su_mean 0.000
_refine_ls_structure_factor_coef Fsqd
_refine_ls_weighting_details 'w=1/[\s^2^(Fo^2^)+(0.1250P)^2^] where P=(Fo^2^+2Fc^2^)/3'
_refine_ls_weighting_scheme calc
_refine_ls_wR_factor_gt 0.1833
_refine_ls_wR_factor_ref 0.2010
_reflns_Friedel_coverage 0.000
_reflns_number_gt 809
_reflns_number_total 1114
_reflns_threshold_expression 'I > 2\s(I)'
_cod_data_source_file c9dt01728c2.cif
_cod_data_source_block u16_03
_cod_depositor_comments 'Adding full bibliography for 7700336--7700337.cif.'
_cod_database_code 7700336
_shelx_shelxl_version_number 2017/1
_shelx_space_group_comment
;
The symmetry employed for this shelxl refinement is uniquely defined
by the following loop, which should always be used as a source of
symmetry information in preference to the above space-group names.
They are only intended as comments.
;
_shelx_estimated_absorpt_t_min 0.389
_shelx_estimated_absorpt_t_max 0.922

loop_
_space_group_symop_operation_xyz
'x, y, z'
'-x, y, -z'
'x+1/2, y+1/2, z'
'-x+1/2, y+1/2, -z'
'-x, -y, -z'
'x, -y, z'
'-x+1/2, -y+1/2, -z'
'x+1/2, -y+1/2, z'

loop_
_atom_site_label
_atom_site_type_symbol
_atom_site_fract_x
_atom_site_fract_y
_atom_site_fract_z
_atom_site_U_iso_or_equiv
_atom_site_adp_type
_atom_site_occupancy
_atom_site_site_symmetry_order
_atom_site_calc_flag
_atom_site_refinement_flags_posn
_atom_site_refinement_flags_adp
_atom_site_refinement_flags_occupancy
_atom_site_disorder_assembly
_atom_site_disorder_group
Cu1 Cu 0.12015(10) 0.000000 0.14912(10) 0.0324(5) Uani 1 2 d S T P . .
Fe1 Fe 0.500000 0.000000 0.000000 0.0204(5) Uani 1 4 d S T P . .
N1 N 0.2644(7) 0.000000 0.0858(7) 0.0245(15) Uani 1 2 d S T P . .
N2 N 0.6834(9) 0.000000 0.2968(8) 0.043(2) Uani 1 2 d S T P . .
N3 N 0.000000 0.1736(8) 0.000000 0.067(3) Uani 1 2 d S T P . .
N4 N -0.0294(7) 0.000000 0.2146(7) 0.0258(15) Uani 1 2 d S T P B .
H4 H -0.115623 0.000000 0.135561 0.031 Uiso 1 2 calc R U P A 1
C1 C 0.3522(8) 0.000000 0.0526(8) 0.0207(16) Uani 1 2 d S T P . .
C2 C 0.6152(9) 0.000000 0.1847(9) 0.0293(18) Uani 1 2 d S T P . .
C3 C 0.000000 0.2965(8) 0.000000 0.0301(19) Uani 1 2 d S T P . .
C4A C -0.0252(7) 0.1325(7) 0.2899(7) 0.0417(17) Uani 0.5 1 d D . P B 1
H4A H -0.088623 0.117738 0.332916 0.050 Uiso 0.5 1 calc R U P B 1
H4B H -0.063663 0.208989 0.223772 0.050 Uiso 0.5 1 calc R U P B 1
C5A C 0.0985(15) 0.1932(19) 0.3926(15) 0.042(4) Uani 0.5 1 d D U P B 1
H5A H 0.082518 0.291536 0.416368 0.050 Uiso 0.5 1 calc R U P B 1
H5B H 0.129641 0.133246 0.472920 0.050 Uiso 0.5 1 calc R U P B 1
O5A O 0.1930(11) 0.1934(12) 0.3339(11) 0.048(3) Uani 0.5 1 d D U P B 1
H5O H 0.261402 0.148197 0.382108 0.058 Uiso 0.5 1 calc R U P B 1
C4B C -0.0252(7) 0.1325(7) 0.2899(7) 0.0417(17) Uani 0.5 1 d D . P B 2
H4C H -0.074019 0.120030 0.348188 0.050 Uiso 0.5 1 calc R U P B 2
H4D H -0.064027 0.214255 0.230104 0.050 Uiso 0.5 1 calc R U P B 2
C5B C 0.1271(12) 0.1547(18) 0.3715(13) 0.031(3) Uani 0.5 1 d D U P B 2
H5C H 0.142726 0.251202 0.411586 0.038 Uiso 0.5 1 calc R U P B 2
H5D H 0.159551 0.083333 0.443313 0.038 Uiso 0.5 1 calc R U P B 2
N5B N 0.2030(12) 0.1388(13) 0.2833(11) 0.032(2) Uani 0.5 1 d D U P B 2
H5N H 0.288375 0.111687 0.332334 0.039 Uiso 0.5 1 calc R U P B 2
H5M H 0.205612 0.224558 0.245409 0.039 Uiso 0.5 1 calc R U P B 2
O1 O -0.007(3) 0.443(2) 0.544(2) 0.078(8) Uiso 0.25 1 d . . P C -1
H1O H -0.068078 0.496429 0.495870 0.094 Uiso 0.25 1 d R U P C -1
H1P H 0.066622 0.496429 0.586769 0.094 Uiso 0.25 1 d R U P C -1

loop_
_atom_site_aniso_label
_atom_site_aniso_U_11
_atom_site_aniso_U_22
_atom_site_aniso_U_33
_atom_site_aniso_U_23
_atom_site_aniso_U_13
_atom_site_aniso_U_12
Cu1 0.0252(7) 0.0446(8) 0.0346(8) 0.000 0.0195(6) 0.000
Fe1 0.0228(9) 0.0135(8) 0.0313(10) 0.000 0.0176(8) 0.000
N1 0.021(3) 0.026(4) 0.030(4) 0.000 0.014(3) 0.000
N2 0.057(5) 0.033(4) 0.038(4) 0.000 0.017(4) 0.000
N3 0.129(9) 0.016(3) 0.110(8) 0.000 0.107(8) 0.000
N4 0.028(4) 0.027(3) 0.029(4) 0.000 0.018(3) 0.000
C1 0.020(4) 0.015(3) 0.030(4) 0.000 0.013(3) 0.000
C2 0.031(4) 0.021(4) 0.045(4) 0.000 0.025(4) 0.000
C3 0.041(5) 0.026(3) 0.039(5) 0.000 0.033(4) 0.000
C4A 0.053(4) 0.032(3) 0.054(4) -0.004(3) 0.036(4) -0.010(3)
C5A 0.054(8) 0.040(8) 0.043(8) -0.015(6) 0.030(6) -0.009(6)
O5A 0.051(6) 0.045(6) 0.053(7) -0.008(5) 0.024(5) -0.003(5)
C4B 0.053(4) 0.032(3) 0.054(4) -0.004(3) 0.036(4) -0.010(3)
C5B 0.044(6) 0.034(6) 0.032(6) -0.007(5) 0.032(5) -0.009(5)
N5B 0.040(6) 0.034(6) 0.035(6) -0.001(4) 0.028(5) -0.008(4)

loop_
_atom_type_symbol
_atom_type_description
_atom_type_scat_dispersion_real
_atom_type_scat_dispersion_imag
_atom_type_scat_source
C C 0.0033 0.0016 'International Tables Vol C Tables 4.2.6.8 and 6.1.1.4'
H H 0.0000 0.0000 'International Tables Vol C Tables 4.2.6.8 and 6.1.1.4'
Cu Cu 0.3201 1.2651 'International Tables Vol C Tables 4.2.6.8 and 6.1.1.4'
Fe Fe 0.3463 0.8444 'International Tables Vol C Tables 4.2.6.8 and 6.1.1.4'
N N 0.0061 0.0033 'International Tables Vol C Tables 4.2.6.8 and 6.1.1.4'
O O 0.0106 0.0060 'International Tables Vol C Tables 4.2.6.8 and 6.1.1.4'

loop_
_geom_angle_atom_site_label_1
_geom_angle_atom_site_label_2
_geom_angle_atom_site_label_3
_geom_angle
_geom_angle_site_symmetry_1
_geom_angle_site_symmetry_3
N5B Cu1 N5B 85.7(7) 6 .
N5B Cu1 N1 94.4(3) 6 .
N5B Cu1 N1 94.4(3) . .
N5B Cu1 N4 85.7(3) 6 .
N5B Cu1 N4 85.7(3) . .
N1 Cu1 N4 179.9(3) . .
N1 Cu1 N3 93.14(15) . 5
N4 Cu1 N3 86.82(16) . 5
N5B Cu1 N3 172.3(3) 6 .
N5B Cu1 N3 92.2(4) . .
N1 Cu1 N3 93.14(15) . .
N4 Cu1 N3 86.82(16) . .
N3 Cu1 N3 89.0(3) 5 .
C3 Fe1 C3 180.0 7 3_545
C3 Fe1 C1 90.0 7 5_655
C3 Fe1 C1 90.0 3_545 5_655
C3 Fe1 C1 90.0 7 .
C3 Fe1 C1 90.0 3_545 .
C1 Fe1 C1 180.0 5_655 .
C3 Fe1 C2 90.0 7 .
C3 Fe1 C2 90.0 3_545 .
C1 Fe1 C2 92.6(3) 5_655 .
C1 Fe1 C2 87.4(3) . .
C3 Fe1 C2 90.0 7 5_655
C3 Fe1 C2 90.0 3_545 5_655
C1 Fe1 C2 87.4(3) 5_655 5_655
C1 Fe1 C2 92.6(3) . 5_655
C2 Fe1 C2 180.0 . 5_655
C1 N1 Cu1 177.8(8) . .
C3 N3 Cu1 134.49(13) . .
C3 N3 Cu1 134.49(13) . 5
Cu1 N3 Cu1 91.0(3) . 5
C4A N4 C4A 113.3(7) 6 .
C4A N4 Cu1 110.4(4) 6 .
C4B N4 Cu1 110.4(4) . .
C4A N4 Cu1 110.4(4) . .
C4A N4 H4 107.5 6 .
C4A N4 H4 107.5 . .
Cu1 N4 H4 107.5 . .
N1 C1 Fe1 179.2(8) . .
N2 C2 Fe1 179.1(7) . .
N3 C3 Fe1 180.0 . 3_455
N4 C4A C5A 124.4(9) . .
N4 C4A H4A 106.2 . .
C5A C4A H4A 106.2 . .
N4 C4A H4B 106.2 . .
C5A C4A H4B 106.2 . .
H4A C4A H4B 106.4 . .
O5A C5A C4A 104.7(10) . .
O5A C5A H5A 110.8 . .
C4A C5A H5A 110.8 . .
O5A C5A H5B 110.8 . .
C4A C5A H5B 110.8 . .
H5A C5A H5B 108.9 . .
C5A O5A H5O 109.5 . .
N4 C4B C5B 103.1(7) . .
N4 C4B H4C 111.1 . .
C5B C4B H4C 111.1 . .
N4 C4B H4D 111.1 . .
C5B C4B H4D 111.1 . .
H4C C4B H4D 109.1 . .
N5B C5B C4B 109.9(9) . .
N5B C5B H5C 109.7 . .
C4B C5B H5C 109.7 . .
N5B C5B H5D 109.7 . .
C4B C5B H5D 109.7 . .
H5C C5B H5D 108.2 . .
C5B N5B Cu1 110.8(7) . .
C5B N5B H5N 109.5 . .
Cu1 N5B H5N 109.5 . .
C5B N5B H5M 109.5 . .
Cu1 N5B H5M 109.5 . .
H5N N5B H5M 108.1 . .
H1O O1 H1P 108.4 . .

loop_
_geom_bond_atom_site_label_1
_geom_bond_atom_site_label_2
_geom_bond_distance
_geom_bond_site_symmetry_2
Cu1 N5B 1.909(12) 6
Cu1 N5B 1.909(12) .
Cu1 N1 1.956(7) .
Cu1 N4 2.025(6) .
Cu1 N3 2.317(5) 5
Cu1 N3 2.317(5) .
Fe1 C3 1.903(8) 7
Fe1 C3 1.903(8) 3_545
Fe1 C1 1.914(8) 5_655
Fe1 C1 1.914(8) .
Fe1 C2 1.930(10) .
Fe1 C2 1.930(10) 5_655
N1 C1 1.151(11) .
N2 C2 1.167(11) .
N3 C3 1.150(11) .
N4 C4A 1.483(7) 6
N4 C4B 1.483(7) .
N4 C4A 1.483(7) .
N4 H4 1.0000 .
C4A C5A 1.492(14) .
C4A H4A 0.9900 .
C4A H4B 0.9900 .
C5A O5A 1.416(13) .
C5A H5A 0.9900 .
C5A H5B 0.9900 .
O5A H5O 0.8400 .
C4B C5B 1.561(14) .
C4B H4C 0.9900 .
C4B H4D 0.9900 .
C5B N5B 1.512(12) .
C5B H5C 0.9900 .
C5B H5D 0.9900 .
N5B H5N 0.9100 .
N5B H5M 0.9100 .
O1 H1O 0.8336 .
O1 H1P 0.9106 .
